data_1545793
loop_
_publ_author_name
'V.V. Atuchin'
'A.K. Subanakov'
'A.S. Aleksandrovsky'
'B.G. Bazarov'
'J.G. Bazarova'
'S.G. Dorzhieva'
'T.A. Gavrilova'
'A.S. Krylov'
'M.S. Molokeev'
'A.S. Oreshonkov'
'A.M. Pugachev'
'Yu.L. Tushinova'
'A.P. Yelisseyev'

_publ_section_title
;
 Exploration of structural, thermal, vibrational and spectroscopic
 properties of new noncentrosymmetric double borate Rb3NdB6O12
;
_journal_issue 5
_journal_name_full 'Advanced Powder Technology'
_journal_page_first 1309
_journal_page_last 1315
_journal_paper_doi 10.1016/j.apt.2017.02.019
_journal_volume 28
_journal_year 2017
_chemical_formula_moiety 'B30 Nd5 O60, 15(Rb)'
_chemical_formula_sum 'B30 Nd5 O60 Rb15'
_chemical_formula_weight 3287.55
_space_group_IT_number 155
_symmetry_cell_setting trigonal
_symmetry_space_group_name_Hall 'R 3 2"'
_symmetry_space_group_name_H-M 'R 3 2 :H'
_cell_angle_alpha 90
_cell_angle_beta 90
_cell_angle_gamma 120
_cell_formula_units_Z 3
_cell_length_a 13.52363(38)
_cell_length_b 13.52363(38)
_cell_length_c 31.1617(10)
_cell_measurement_reflns_used 104
_cell_measurement_temperature 300
_cell_measurement_theta_max 50
_cell_measurement_theta_min 3.4
_cell_volume 4935.6(3)
_diffrn_ambient_temperature 300
_diffrn_measurement_device_type
;
D8 ADVANCE Bruker
;
_diffrn_radiation_monochromator none
_diffrn_radiation_probe x-ray
_diffrn_radiation_type
;
 Cu K\a~1~~2~
;
_exptl_absorpt_coefficient_mu 44.097
_exptl_crystal_density_diffrn 3.318216
_pd_char_colour
;
colourless
;
_pd_meas_2theta_range_inc 0.0207571
_pd_meas_2theta_range_max 100.005247
_pd_meas_2theta_range_min 6.8058677
_pd_meas_scan_method step
_pd_proc_ls_pref_orient_corr
;
Anisotropic model of PO. Spherical harmonics 6 ordrer.
 Jarvinen (1993). Application of symmetrized harmonics expansion to correction
of the preferred orientation effect. - J. Appl. Cryst. 26 p525-531.
;
_pd_proc_ls_profile_function PearsonVII
_pd_proc_ls_prof_R_factor 3.091
_pd_proc_ls_prof_wR_expected 0.964
_pd_proc_ls_prof_wR_factor 4.579
_pd_proc_number_of_points 4490
_pd_spec_mount_mode reflection
_refine_ls_goodness_of_fit_all 4.750
_refine_ls_R_I_factor 1.75
_refine_ls_shift/su_max 0.01000
_cod_data_source_file Rb3NdB6O12.cif
_cod_data_source_block a
_cod_original_cell_volume 4935.58(32)
_cod_original_sg_symbol_Hall
;
R 3 2"
;
_cod_original_sg_symbol_H-M 'R 3 2'
_cod_original_formula_sum
;
B30 Nd5 O60 Rb15
;
_cod_database_code 1545793

loop_
_symmetry_equiv_pos_as_xyz
'x, y, z'
'-x, -x+y, -z'
'-x+1/3, -x+y-1/3, -z-1/3'
'-x-1/3, -x+y+1/3, -z+1/3'
'-x+y, -x, z'
'-x+y+1/3, -x-1/3, z-1/3'
'-x+y-1/3, -x+1/3, z+1/3'
'-y, x-y, z'
'-y+1/3, x-y-1/3, z-1/3'
'-y-1/3, x-y+1/3, z+1/3'
'y, x, -z'
'y+1/3, x-1/3, -z-1/3'
'y-1/3, x+1/3, -z+1/3'
'x-y, -y, -z'
'x-y+1/3, -y-1/3, -z-1/3'
'x-y-1/3, -y+1/3, -z+1/3'
'x+1/3, y-1/3, z-1/3'
'x-1/3, y+1/3, z+1/3'

loop_
_atom_site_label
_atom_site_type_symbol
_atom_site_fract_x
_atom_site_fract_y
_atom_site_fract_z
_atom_site_occupancy
_atom_site_B_iso_or_equiv
Nd1 Nd 0.3333333 0.6666667 -0.21593(50) 1 0.90(55)
Nd2 Nd 0.3333333 0.6666667 -0.71949(45) 1 0.50(49)
Nd3 Nd 0.3333333 0.6666667 0.6666667 1 2.00(89)
Rb1 Rb 0.1236(21) 0.3333333 0.8333333 1 2.0(10)
Rb2 Rb 0.6666667 0.7951(22) 0.3333333 1 2.0(10)
Rb3 Rb 0.1851(11) 0.8553(12) -0.41862(60) 1 2.00(44)
Rb4 Rb 0.3333333 0.6666667 -0.57971(87) 1 1.90(53)
Rb5 Rb 0.3333333 0.6666667 0.1666667 1 2.0(14)
B1 B 0.187(23) 0.777(20) -0.2776(58) 1 2.0(11)
B2 B 0.202(28) 0.767(26) -0.5148(52) 1 2.0(11)
B3 B 0.463(29) 0.893(16) -0.6504(51) 1 2.0(11)
B4 B 0.665(27) 1.079(15) -0.4187(74) 1 2.0(11)
B5 B 0.473(25) 0.922(12) -0.8921(56) 1 2.0(11)
O1 O 0.2697(97) 0.7738(88) -0.4828(21) 1 1.45(58)
O2 O 0.1690(65) 0.5671(88) -0.6810(21) 1 1.45(58)
O3 O 0.3895(68) 0.8078(46) -0.3888(17) 1 1.45(58)
O4 O 0.2830(67) 0.7740(54) -0.7680(19) 1 1.45(58)
O5 O 0.5172(68) 0.8568(77) -0.6199(31) 1 1.45(58)
O6 O 0.5221(78) 0.8551(69) -0.5414(30) 1 1.45(58)
O7 O 0.4951(63) 1.0090(59) -0.6471(20) 1 1.45(58)
O8 O 0.6676(61) 0.8061(56) -0.5255(22) 1 1.45(58)
O9 O 0.5936(71) 1.0377(97) -0.5799(27) 1 1.45(58)
O10 O 0.0974(81) 0.7287(74) -0.7505(26) 1 1.45(58)

loop_
_diffrn_radiation_wavelength
_diffrn_radiation_wavelength_wt
1.5406 1.0000
1.5443 0.5000

loop_
_geom_angle_atom_site_label_1
_geom_angle_atom_site_label_2
_geom_angle_atom_site_label_3
_geom_angle
_geom_angle_site_symmetry_1
_geom_angle_site_symmetry_3
O1 Nd1 O1 101.9(35) 4_654 13_554
O1 Nd1 O3 85.5(23) 4_654 4_654
O1 Nd1 O3 100.7(25) 4_654 13_554
O3 Nd1 O3 68.9(27) 4_654 13_554
O2 Nd2 O2 94.9(30) 1_555 5_565
O2 Nd2 O4 101.5(25) 1_555 1_555
O2 Nd2 O4 80.2(28) 1_555 8_665
O4 Nd2 O4 85.1(20) 1_555 5_565
O3 Nd3 O3 100.8(21) 1_556 4_655
O3 Nd3 O3 73.8(23) 1_556 5_566
O3 Nd3 O3 112.4(27) 1_556 13_555
O1 Rb1 O1 139(10) 16_665 18_546
O1 Rb1 O6 76.3(30) 16_665 16_665
O1 Rb1 O6 134.1(77) 16_665 18_546
O1 Rb1 O8 44.9(72) 16_665 4_655
O1 Rb1 O8 97.8(23) 16_665 10_656
O1 Rb1 O9 118.4(48) 16_665 16_665
O1 Rb1 O9 84.1(26) 16_665 18_546
O6 Rb1 O6 97.8(25) 16_665 18_546
O6 Rb1 O8 97.1(19) 16_665 4_655
O6 Rb1 O9 50.1(61) 16_665 16_665
O6 Rb1 O9 86.6(24) 16_665 18_546
O8 Rb1 O8 69.2(25) 4_655 10_656
O8 Rb1 O9 107.8(25) 4_655 16_665
O8 Rb1 O9 124.9(43) 4_655 18_546
O9 Rb1 O9 115.6(37) 16_665 18_546
O2 Rb2 O2 139.2(67) 8_666 12_565
O2 Rb2 O5 75.1(25) 8_666 1_556
O2 Rb2 O5 134.2(77) 8_666 3_665
O2 Rb2 O10 86.6(20) 8_666 5_566
O2 Rb2 O10 115.8(40) 8_666 15_675
O5 Rb2 O5 102.1(27) 1_556 3_665
O5 Rb2 O10 89.7(22) 1_556 5_566
O5 Rb2 O10 47.6(63) 1_556 15_675
O10 Rb2 O10 114.8(39) 5_566 15_675
O1 Rb3 O3 64.7(33) 1_555 1_555
O1 Rb3 O4 120.2(41) 1_555 7_565
O1 Rb3 O7 133.2(58) 1_555 7_565
O1 Rb3 O9 72.1(37) 1_555 11_454
O1 Rb3 O10 106.3(30) 1_555 10_665
O2 Rb3 O3 112.7(25) 10_665 1_555
O2 Rb3 O4 62.6(35) 10_665 7_565
O2 Rb3 O7 43.8(60) 10_665 7_565
O2 Rb3 O9 106.7(34) 10_665 11_454
O2 Rb3 O10 74.2(26) 10_665 10_665
O3 Rb3 O4 137.4(58) 1_555 7_565
O3 Rb3 O7 72.1(22) 1_555 7_565
O3 Rb3 O9 84.5(15) 1_555 11_454
O3 Rb3 O10 129.5(49) 1_555 10_665
O4 Rb3 O7 103.4(21) 7_565 7_565
O4 Rb3 O9 138.1(89) 7_565 11_454
O4 Rb3 O10 91.5(19) 7_565 10_665
O7 Rb3 O9 87.4(21) 7_565 11_454
O7 Rb3 O10 87.7(19) 7_565 10_665
O9 Rb3 O10 48.1(76) 11_454 10_665
O5 Rb4 O5 101.8(29) 1_555 5_565
O5 Rb4 O6 128.1(60) 1_555 5_565
O5 Rb4 O6 124.9(50) 1_555 8_665
O6 Rb4 O6 103.3(28) 1_555 5_565
O4 Rb5 O4 99.6(20) 1_556 4_654
O4 Rb5 O4 72.1(23) 1_556 5_566
O4 Rb5 O4 119.1(33) 1_556 16_664
O3 B1 O7 116(12) 4_654 7_565
O3 B1 O9 121(14) 4_654 7_565
O5 B1 O7 59(15) 7_565 7_565
O5 B1 O9 63(14) 7_565 7_565
O7 B1 O9 123(15) 7_565 7_565
O1 B2 O8 121 1_555 8_665
O6 B2 O8 121 8_665 8_665
O6 B2 O10 61(16) 8_665 12_464
O8 B2 O10 58(18) 8_665 12_464
O2 B3 O5 125(17) 5_565 1_555
O2 B3 O7 121(16) 5_565 1_555
O5 B3 O7 114(13) 1_555 1_555
O5 B4 O6 108(12) 14_674 14_674
O5 B4 O8 118(13) 14_674 14_674
O5 B4 O10 112(14) 14_674 18_655
O6 B4 O9 106 14_674 14_674
O6 B4 O10 114 14_674 18_655
O7 B4 O10 123(16) 14_674 18_655
O8 B4 O9 134(21) 14_674 14_674
O9 B4 B2 125(20) 14_674 11_564
O9 B4 O10 109(12) 14_674 18_655

loop_
_geom_bond_atom_site_label_1
_geom_bond_atom_site_label_2
_geom_bond_distance
_geom_bond_site_symmetry_2
Nd1 O1 2.255(97) 4_654
Nd1 O3 2.549(57) 4_654
Nd2 O2 2.280(94) .
Nd2 O4 2.417(62) .
Nd3 O3 2.399(56) 1_556
Rb1 O1 2.883(99) 16_665
Rb1 O6 2.830(78) 16_665
Rb1 O8 3.183(66) 4_655
Rb1 O9 2.989(75) 16_665
Rb2 O2 2.960(99) 8_666
Rb2 O5 2.931(93) 1_556
Rb2 O10 3.140(83) 5_566
Rb3 O1 2.790(75) .
Rb3 O2 2.940(64) 10_665
Rb3 O3 3.270(61) .
Rb3 O4 2.885(63) 7_565
Rb3 O7 3.274(65) 7_565
Rb3 O9 3.07(11) 11_454
Rb3 O10 2.922(87) 10_665
Rb4 O5 2.823(86) .
Rb4 O6 2.816(80) .
Rb5 O4 2.775(61) 1_556
B1 O3 1.42(24) 4_654
B1 O5 2.76(24) 7_565
B1 O7 1.43(21) 7_565
B1 O9 1.32(20) 7_565
B2 O1 1.33(19) .
B2 O6 1.44(28) 8_665
B2 O8 1.38(28) 8_665
B2 O10 2.83(24) 12_464
B3 O2 1.28(23) 5_565
B3 O5 1.43(24) .
B3 O7 1.41(21) .
B3 O9 2.88(20) .
B4 O5 1.50(24) 14_674
B4 O6 1.52(24) 14_674
B4 O7 2.93(25) 14_674
B4 O8 2.89(24) 14_674
B4 O9 1.53(22) 14_674
B4 O10 1.47(27) 18_655
B5 O4 1.28(26) 4_653
B5 O6 2.88(26) 6_575
B5 O8 1.48(19) 6_575
B5 O10 1.36(23) 4_653
